data_7020601
loop_
_publ_author_name
'Lucas, Stephanie J.'
'Lord, Rianne M.'
'Wilson, Rachel L.'
'Phillips, Roger M.'
'Sridharan, Visuvanathar'
'McGowan, Patrick C.'

_publ_section_title
;
 Synthesis of iridium and ruthenium complexes with (N,N), (N,O) and (O,O)
 coordinating bidentate ligands as potential anti-cancer agents.
;
_journal_issue 45
_journal_name_full 'Dalton transactions (Cambridge, England : 2003)'
_journal_page_first 13800
_journal_page_last 13802
_journal_paper_doi 10.1039/c2dt32104a
_journal_volume 41
_journal_year 2012
_chemical_formula_moiety 'C20 H20 Cl Ir O3'
_chemical_formula_sum 'C20 H20 Cl Ir O3'
_chemical_formula_weight 536.01
_chemical_name_systematic
;
?
;
_space_group_IT_number 29
_symmetry_cell_setting orthorhombic
_symmetry_space_group_name_Hall 'P 2c -2ac'
_symmetry_space_group_name_H-M 'P c a 21'
_atom_sites_solution_hydrogens geom
_atom_sites_solution_primary direct
_atom_sites_solution_secondary difmap
_audit_creation_method SHELXL-97
_cell_angle_alpha 90.00
_cell_angle_beta 90.00
_cell_angle_gamma 90.00
_cell_formula_units_Z 8
_cell_length_a 26.532(3)
_cell_length_b 8.4190(11)
_cell_length_c 16.576(2)
_cell_measurement_reflns_used 7723
_cell_measurement_temperature 150(2)
_cell_measurement_theta_max 32.209
_cell_measurement_theta_min 2.818
_cell_volume 3702.6(8)
_computing_cell_refinement
;
APEX 2 software, Bruker Nonius 2004
;
_computing_data_collection
;
APEX 2 software, Bruker Nonius 2004
;
_computing_data_reduction
;
SAINT - Bruker Integration program embedded in
APEX 2 software, Bruker Nonius 2004
;
_computing_molecular_graphics 'ORTEP-III Version 1.08 (Farrugia, 2005)'
_computing_publication_material
;
enCIFer: A program for viewing, editing and visualising CIFs.
F. H. Allen, O. Johnson, G. P. Shields, B. R. Smith, M. Towler,
J. Applied Cryst., 37, 331-334, 2004
;
_computing_structure_refinement
;
SHELXL-97 (Sheldrick, G. M. Acta Cryst. (2008). A64, 112)
XSeed (L.J.Barbour, J.Supramol. Chem., 2003, 1, 189.)
;
_computing_structure_solution
;
SHELXS-97 (Sheldrick, G. M. Acta Cryst. (2008). A64, 112)
XSeed (L.J.Barbour, J.Supramol. Chem., 2003, 1, 189.)
;
_diffrn_ambient_temperature 150(2)
_diffrn_detector_area_resol_mean
;
120 microns
;
_diffrn_measured_fraction_theta_full 1.000
_diffrn_measured_fraction_theta_max 1.000
_diffrn_measurement_device_type 'ApexII camera'
_diffrn_measurement_method 'rotation images'
_diffrn_radiation_monochromator
;
Mach3 kappa-type 4-circle goniostat.
;
_diffrn_radiation_source
;
Bruker Nonius FR591 rotating anode generator
;
_diffrn_radiation_type MoK\a
_diffrn_radiation_wavelength 0.71073
_diffrn_reflns_av_R_equivalents 0.0418
_diffrn_reflns_av_sigmaI/netI 0.0201
_diffrn_reflns_limit_h_max 37
_diffrn_reflns_limit_h_min -36
_diffrn_reflns_limit_k_max 11
_diffrn_reflns_limit_k_min -11
_diffrn_reflns_limit_l_max 23
_diffrn_reflns_limit_l_min -22
_diffrn_reflns_number 139966
_diffrn_reflns_theta_full 30.00
_diffrn_reflns_theta_max 30.00
_diffrn_reflns_theta_min 1.54
_diffrn_standards_decay_% 0
_diffrn_standards_interval_count 0
_diffrn_standards_interval_time 0
_diffrn_standards_number 0
_exptl_absorpt_coefficient_mu 7.372
_exptl_absorpt_correction_T_max 0.3066
_exptl_absorpt_correction_T_min 0.1823
_exptl_absorpt_correction_type multi-scan
_exptl_absorpt_process_details
;
See Sheldrick, G. M. (2002). SADABS.
University of Gottingen, Germany.
;
_exptl_crystal_colour red
_exptl_crystal_density_diffrn 1.923
_exptl_crystal_density_method 'not measured'
_exptl_crystal_description fragment
_exptl_crystal_F_000 2064
_exptl_crystal_size_max 0.35
_exptl_crystal_size_mid 0.21
_exptl_crystal_size_min 0.21
_refine_diff_density_max 5.620
_refine_diff_density_min -1.372
_refine_diff_density_rms 0.132
_refine_ls_abs_structure_details 'Flack H D (1983), Acta Cryst. A39, 876-881'
_refine_ls_abs_structure_Flack 0.288(5)
_refine_ls_extinction_method none
_refine_ls_goodness_of_fit_ref 1.113
_refine_ls_hydrogen_treatment constr
_refine_ls_matrix_type full
_refine_ls_number_parameters 462
_refine_ls_number_reflns 10682
_refine_ls_number_restraints 1
_refine_ls_restrained_S_all 1.113
_refine_ls_R_factor_all 0.0280
_refine_ls_R_factor_gt 0.0254
_refine_ls_shift/su_max 0.001
_refine_ls_shift/su_mean 0.000
_refine_ls_structure_factor_coef Fsqd
_refine_ls_weighting_details 'calc w=1/[\s^2^(Fo^2^)+(0.0364P)^2^+3.0275P] where P=(Fo^2^+2Fc^2^)/3'
_refine_ls_weighting_scheme calc
_refine_ls_wR_factor_gt 0.0604
_refine_ls_wR_factor_ref 0.0620
_reflns_number_gt 10133
_reflns_number_total 10682
_reflns_threshold_expression >2sigma(I)
_cod_data_source_file c2dt32104a.txt
_cod_data_source_block 3
_cod_original_sg_symbol_H-M Pca21
_cod_database_code 7020601

loop_
_symmetry_equiv_pos_as_xyz
'x, y, z'
'-x, -y, z+1/2'
'-x+1/2, y, z+1/2'
'x+1/2, -y, z'

loop_
_atom_site_label
_atom_site_type_symbol
_atom_site_fract_x
_atom_site_fract_y
_atom_site_fract_z
_atom_site_U_iso_or_equiv
_atom_site_adp_type
_atom_site_occupancy
_atom_site_symmetry_multiplicity
_atom_site_calc_flag
_atom_site_refinement_flags
Ir1 Ir 0.476137(5) 0.403029(13) 0.467498(7) 0.01877(4) Uani 1 1 d .
Ir2 Ir 0.774988(5) 1.085304(14) 0.628252(8) 0.02037(4) Uani 1 1 d .
Cl1 Cl 0.44742(4) 0.36086(15) 0.60228(6) 0.0330(2) Uani 1 1 d .
Cl2 Cl 0.79848(4) 1.12624(14) 0.48981(6) 0.0293(2) Uani 1 1 d .
O1 O 0.49947(10) 0.6322(3) 0.51693(16) 0.0220(5) Uani 1 1 d .
O2 O 0.54900(10) 0.3613(3) 0.51605(17) 0.0227(5) Uani 1 1 d .
O3 O 0.66129(14) 0.5791(4) 0.7110(2) 0.0368(8) Uani 1 1 d .
O4 O 0.70020(11) 1.1217(4) 0.58711(19) 0.0263(6) Uani 1 1 d .
O5 O 0.75095(11) 0.8525(3) 0.58233(16) 0.0254(6) Uani 1 1 d .
O6 O 0.57987(13) 0.8953(4) 0.4085(2) 0.0371(8) Uani 1 1 d .
C1 C 0.59616(14) 0.7463(4) 0.6609(2) 0.0208(7) Uani 1 1 d .
C2 C 0.61283(17) 0.8767(5) 0.7063(3) 0.0273(8) Uani 1 1 d .
H2 H 0.6412 0.8658 0.7409 0.033 Uiso 1 1 calc R
C3 C 0.58772(17) 1.0235(5) 0.7010(3) 0.0300(9) Uani 1 1 d .
H3 H 0.5992 1.1114 0.7319 0.036 Uiso 1 1 calc R
C4 C 0.54526(17) 1.0406(5) 0.6495(2) 0.0279(8) Uani 1 1 d .
H4 H 0.5285 1.1401 0.6454 0.033 Uiso 1 1 calc R
C5 C 0.52827(17) 0.9106(4) 0.6050(3) 0.0261(9) Uani 1 1 d .
H5 H 0.4996 0.9210 0.5711 0.031 Uiso 1 1 calc R
C6 C 0.55349(14) 0.7643(4) 0.6104(2) 0.0194(7) Uani 1 1 d .
C7 C 0.53700(14) 0.6233(4) 0.5632(2) 0.0176(6) Uani 1 1 d .
C8 C 0.56523(14) 0.4709(4) 0.5656(2) 0.0198(7) Uani 1 1 d .
C9 C 0.60666(14) 0.4586(4) 0.6156(2) 0.0208(7) Uani 1 1 d .
H9 H 0.6247 0.3611 0.6174 0.025 Uiso 1 1 calc R
C10 C 0.62369(16) 0.5904(4) 0.6657(3) 0.0231(8) Uani 1 1 d .
C11 C 0.47043(16) 0.4604(6) 0.3400(3) 0.0278(9) Uani 1 1 d .
C12 C 0.42126(16) 0.4733(5) 0.3779(3) 0.0281(9) Uani 1 1 d .
C13 C 0.40701(16) 0.3199(6) 0.4102(3) 0.0303(9) Uani 1 1 d .
C14 C 0.44883(19) 0.2113(5) 0.3954(3) 0.0301(9) Uani 1 1 d .
C15 C 0.48732(18) 0.2986(6) 0.3492(3) 0.0314(9) Uani 1 1 d .
C16 C 0.4968(3) 0.5931(6) 0.2974(4) 0.0502(15) Uani 1 1 d .
H16A H 0.4753 0.6334 0.2539 0.075 Uiso 1 1 calc R
H16B H 0.5286 0.5539 0.2746 0.075 Uiso 1 1 calc R
H16C H 0.5039 0.6789 0.3357 0.075 Uiso 1 1 calc R
C17 C 0.3895(2) 0.6222(7) 0.3820(4) 0.0506(15) Uani 1 1 d .
H17A H 0.4108 0.7124 0.3974 0.076 Uiso 1 1 calc R
H17B H 0.3628 0.6082 0.4222 0.076 Uiso 1 1 calc R
H17C H 0.3744 0.6426 0.3290 0.076 Uiso 1 1 calc R
C18 C 0.3584(2) 0.2810(8) 0.4522(4) 0.0556(15) Uani 1 1 d .
H18A H 0.3339 0.2415 0.4127 0.083 Uiso 1 1 calc R
H18B H 0.3451 0.3768 0.4782 0.083 Uiso 1 1 calc R
H18C H 0.3645 0.1993 0.4932 0.083 Uiso 1 1 calc R
C19 C 0.4503(3) 0.0367(6) 0.4156(4) 0.0591(18) Uani 1 1 d .
H19A H 0.4227 0.0110 0.4525 0.089 Uiso 1 1 calc R
H19B H 0.4826 0.0112 0.4415 0.089 Uiso 1 1 calc R
H19C H 0.4468 -0.0257 0.3660 0.089 Uiso 1 1 calc R
C20 C 0.5353(2) 0.2286(8) 0.3196(3) 0.0505(14) Uani 1 1 d .
H20A H 0.5287 0.1652 0.2712 0.076 Uiso 1 1 calc R
H20B H 0.5497 0.1605 0.3616 0.076 Uiso 1 1 calc R
H20C H 0.5590 0.3139 0.3066 0.076 Uiso 1 1 calc R
C21 C 0.69292(14) 0.7154(5) 0.4963(2) 0.0219(7) Uani 1 1 d .
C22 C 0.71965(17) 0.5726(5) 0.4978(3) 0.0282(9) Uani 1 1 d .
H22 H 0.7501 0.5644 0.5276 0.034 Uiso 1 1 calc R
C23 C 0.70097(17) 0.4404(5) 0.4547(3) 0.0315(9) Uani 1 1 d .
H23 H 0.7180 0.3412 0.4572 0.038 Uiso 1 1 calc R
C24 C 0.65717(17) 0.4568(6) 0.4082(3) 0.0294(8) Uani 1 1 d .
H24 H 0.6451 0.3690 0.3778 0.035 Uiso 1 1 calc R
C25 C 0.63111(18) 0.6001(5) 0.4060(3) 0.0277(9) Uani 1 1 d .
H25 H 0.6014 0.6092 0.3742 0.033 Uiso 1 1 calc R
C26 C 0.64816(14) 0.7311(4) 0.4501(2) 0.0209(7) Uani 1 1 d .
C27 C 0.61919(16) 0.8862(5) 0.4482(2) 0.0261(8) Uani 1 1 d .
C28 C 0.63829(14) 1.0200(5) 0.4949(2) 0.0242(8) Uani 1 1 d .
H28 H 0.6200 1.1170 0.4944 0.029 Uiso 1 1 calc R
C29 C 0.68205(14) 1.0104(4) 0.5397(2) 0.0198(7) Uani 1 1 d .
C30 C 0.71104(14) 0.8550(4) 0.5419(2) 0.0199(7) Uani 1 1 d .
C31 C 0.83434(16) 1.0233(6) 0.7112(3) 0.0279(9) Uani 1 1 d .
C32 C 0.84357(16) 1.1800(6) 0.6789(3) 0.0303(9) Uani 1 1 d .
C33 C 0.80106(18) 1.2820(5) 0.6987(3) 0.0305(9) Uani 1 1 d .
C34 C 0.76603(16) 1.1873(5) 0.7467(2) 0.0279(9) Uani 1 1 d .
C35 C 0.78618(17) 1.0294(5) 0.7551(2) 0.0262(8) Uani 1 1 d .
C36 C 0.71657(17) 1.2434(6) 0.7811(3) 0.0398(11) Uani 1 1 d .
H36A H 0.6924 1.1555 0.7810 0.060 Uiso 1 1 calc R
H36B H 0.7035 1.3308 0.7481 0.060 Uiso 1 1 calc R
H36C H 0.7217 1.2805 0.8365 0.060 Uiso 1 1 calc R
C37 C 0.7623(2) 0.8907(6) 0.7992(3) 0.0380(11) Uani 1 1 d .
H37A H 0.7459 0.9291 0.8485 0.057 Uiso 1 1 calc R
H37B H 0.7883 0.8131 0.8133 0.057 Uiso 1 1 calc R
H37C H 0.7371 0.8404 0.7643 0.057 Uiso 1 1 calc R
C38 C 0.8689(2) 0.8841(7) 0.7072(4) 0.0466(14) Uani 1 1 d .
H38A H 0.8920 0.8968 0.6616 0.070 Uiso 1 1 calc R
H38B H 0.8491 0.7868 0.7001 0.070 Uiso 1 1 calc R
H38C H 0.8883 0.8772 0.7574 0.070 Uiso 1 1 calc R
C39 C 0.88938(19) 1.2321(8) 0.6301(4) 0.0559(15) Uani 1 1 d .
H39A H 0.9100 1.3047 0.6625 0.084 Uiso 1 1 calc R
H39B H 0.8782 1.2863 0.5810 0.084 Uiso 1 1 calc R
H39C H 0.9094 1.1386 0.6155 0.084 Uiso 1 1 calc R
C40 C 0.7962(3) 1.4585(6) 0.6823(3) 0.0535(16) Uani 1 1 d .
H40A H 0.7604 1.4872 0.6792 0.080 Uiso 1 1 calc R
H40B H 0.8127 1.4841 0.6310 0.080 Uiso 1 1 calc R
H40C H 0.8123 1.5184 0.7260 0.080 Uiso 1 1 calc R

loop_
_atom_site_aniso_label
_atom_site_aniso_U_11
_atom_site_aniso_U_22
_atom_site_aniso_U_33
_atom_site_aniso_U_23
_atom_site_aniso_U_13
_atom_site_aniso_U_12
Ir1 0.02013(7) 0.01893(6) 0.01726(7) 0.00108(6) -0.00193(5) -0.00090(4)
Ir2 0.02062(7) 0.02375(7) 0.01675(7) -0.00020(6) -0.00041(5) 0.00133(4)
Cl1 0.0309(5) 0.0456(6) 0.0225(5) 0.0072(4) 0.0027(4) -0.0068(5)
Cl2 0.0313(5) 0.0385(5) 0.0182(4) 0.0024(4) 0.0026(3) -0.0020(4)
O1 0.0237(13) 0.0217(12) 0.0205(13) 0.0007(10) -0.0079(10) -0.0018(11)
O2 0.0238(13) 0.0213(12) 0.0230(14) -0.0002(11) -0.0018(11) 0.0039(11)
O3 0.0356(18) 0.0387(18) 0.0362(19) -0.0034(13) -0.0192(14) 0.0078(13)
O4 0.0227(14) 0.0279(13) 0.0284(16) -0.0019(12) -0.0042(11) 0.0027(11)
O5 0.0300(14) 0.0246(13) 0.0214(13) -0.0009(11) -0.0058(11) 0.0062(12)
O6 0.0305(17) 0.0453(19) 0.0356(19) -0.0049(13) -0.0132(14) 0.0069(13)
C1 0.0244(18) 0.0208(17) 0.0171(16) 0.0043(13) 0.0003(13) -0.0029(13)
C2 0.031(2) 0.0304(19) 0.0204(19) 0.0009(15) -0.0066(16) -0.0059(17)
C3 0.037(2) 0.028(2) 0.025(2) -0.0054(16) -0.0003(17) -0.0021(17)
C4 0.037(2) 0.0208(18) 0.026(2) -0.0015(15) -0.0001(16) 0.0026(16)
C5 0.029(2) 0.026(2) 0.023(2) -0.0003(13) -0.0027(15) 0.0019(14)
C6 0.0209(16) 0.0197(15) 0.0178(18) -0.0005(12) 0.0018(12) -0.0003(13)
C7 0.0198(16) 0.0178(15) 0.0152(16) 0.0046(13) 0.0019(13) -0.0033(13)
C8 0.0200(18) 0.0188(16) 0.0205(19) 0.0018(14) 0.0009(14) 0.0029(13)
C9 0.0261(17) 0.0187(16) 0.0176(18) 0.0012(14) -0.0002(14) 0.0008(13)
C10 0.025(2) 0.0231(18) 0.0209(19) 0.0010(13) 0.0011(15) -0.0025(13)
C11 0.028(2) 0.037(2) 0.018(2) 0.0038(17) -0.0049(16) -0.0043(17)
C12 0.026(2) 0.033(2) 0.026(2) -0.0054(17) -0.0134(16) 0.0037(17)
C13 0.028(2) 0.037(2) 0.026(2) -0.0041(17) -0.0060(16) -0.0104(17)
C14 0.046(3) 0.0203(18) 0.024(2) -0.0004(15) -0.0136(18) -0.0007(16)
C15 0.036(2) 0.038(2) 0.0197(19) -0.0088(16) -0.0097(17) 0.0072(19)
C16 0.062(4) 0.049(3) 0.040(3) 0.023(2) -0.015(3) -0.021(2)
C17 0.057(4) 0.046(3) 0.049(3) -0.010(2) -0.023(3) 0.024(3)
C18 0.033(2) 0.085(4) 0.049(3) -0.007(3) -0.002(2) -0.027(3)
C19 0.092(5) 0.029(3) 0.056(4) -0.004(3) -0.040(3) -0.006(3)
C20 0.052(3) 0.068(4) 0.031(3) -0.013(2) -0.005(2) 0.019(3)
C21 0.0210(17) 0.0247(18) 0.0202(17) 0.0029(14) 0.0038(13) 0.0001(14)
C22 0.028(2) 0.027(2) 0.029(2) 0.0016(15) -0.0018(17) 0.0003(15)
C23 0.036(2) 0.0251(17) 0.033(2) -0.0011(17) 0.0064(19) 0.0000(16)
C24 0.034(2) 0.033(2) 0.0210(19) -0.0017(17) 0.0024(16) -0.0042(18)
C25 0.029(2) 0.029(2) 0.025(2) -0.0025(14) -0.0017(17) -0.0054(15)
C26 0.0238(16) 0.0249(16) 0.0139(16) 0.0026(12) 0.0005(12) -0.0034(13)
C27 0.0245(19) 0.0340(19) 0.0197(19) 0.0045(15) -0.0012(14) 0.0006(15)
C28 0.0217(18) 0.0283(19) 0.0226(18) 0.0017(15) 0.0010(14) 0.0039(15)
C29 0.0209(18) 0.0247(17) 0.0139(17) 0.0022(13) 0.0036(14) 0.0004(13)
C30 0.0221(16) 0.0201(17) 0.0174(17) 0.0053(13) 0.0027(13) 0.0034(14)
C31 0.0228(19) 0.039(2) 0.022(2) -0.0048(17) -0.0048(15) 0.0048(17)
C32 0.026(2) 0.046(2) 0.0193(18) -0.0019(17) -0.0050(15) -0.0099(18)
C33 0.040(2) 0.029(2) 0.022(2) -0.0018(16) -0.0105(18) -0.0028(18)
C34 0.029(2) 0.038(2) 0.0165(18) -0.0030(16) -0.0048(15) 0.0072(17)
C35 0.029(2) 0.034(2) 0.0153(19) 0.0032(16) -0.0037(15) 0.0047(17)
C36 0.036(2) 0.059(3) 0.023(2) -0.014(2) -0.0049(18) 0.021(2)
C37 0.040(2) 0.045(2) 0.029(2) 0.015(2) -0.011(2) -0.0024(19)
C38 0.045(3) 0.053(3) 0.042(3) -0.012(2) -0.014(2) 0.021(2)
C39 0.033(2) 0.091(4) 0.043(3) 0.001(3) -0.001(3) -0.024(3)
C40 0.093(5) 0.032(3) 0.035(3) 0.004(2) -0.023(3) -0.007(3)

loop_
_atom_type_symbol
_atom_type_description
_atom_type_scat_dispersion_real
_atom_type_scat_dispersion_imag
_atom_type_scat_source
C C 0.0033 0.0016 'International Tables Vol C Tables 4.2.6.8 and 6.1.1.4'
H H 0.0000 0.0000 'International Tables Vol C Tables 4.2.6.8 and 6.1.1.4'
Cl Cl 0.1484 0.1585 'International Tables Vol C Tables 4.2.6.8 and 6.1.1.4'
Ir Ir -1.4442 7.9887 'International Tables Vol C Tables 4.2.6.8 and 6.1.1.4'
O O 0.0106 0.0060 'International Tables Vol C Tables 4.2.6.8 and 6.1.1.4'

loop_
_geom_angle_atom_site_label_1
_geom_angle_atom_site_label_2
_geom_angle_atom_site_label_3
_geom_angle
O2 Ir1 C14 113.34(14)
O2 Ir1 C12 156.73(15)
C14 Ir1 C12 66.04(16)
O2 Ir1 C15 98.69(14)
C14 Ir1 C15 40.03(18)
C12 Ir1 C15 65.28(17)
O2 Ir1 C11 117.96(14)
C14 Ir1 C11 66.44(17)
C12 Ir1 C11 39.13(17)
C15 Ir1 C11 38.78(17)
O2 Ir1 C13 151.37(15)
C14 Ir1 C13 39.49(18)
C12 Ir1 C13 38.97(18)
C15 Ir1 C13 65.89(18)
C11 Ir1 C13 65.76(17)
O2 Ir1 O1 75.28(11)
C14 Ir1 O1 166.74(13)
C12 Ir1 O1 101.94(14)
C15 Ir1 O1 131.13(15)
C11 Ir1 O1 100.84(15)
C13 Ir1 O1 133.22(15)
O2 Ir1 Cl1 84.91(8)
C14 Ir1 Cl1 107.63(13)
C12 Ir1 Cl1 117.95(13)
C15 Ir1 Cl1 146.04(14)
C11 Ir1 Cl1 157.07(12)
C13 Ir1 Cl1 95.22(12)
O1 Ir1 Cl1 82.58(8)
O4 Ir2 C33 111.47(15)
O4 Ir2 C31 157.56(15)
C33 Ir2 C31 66.63(17)
O4 Ir2 C34 97.59(14)
C33 Ir2 C34 39.71(18)
C31 Ir2 C34 66.19(16)
O4 Ir2 C32 149.47(16)
C33 Ir2 C32 39.58(18)
C31 Ir2 C32 39.15(19)
C34 Ir2 C32 65.88(17)
O4 Ir2 C35 118.03(14)
C33 Ir2 C35 66.15(17)
C31 Ir2 C35 39.74(17)
C34 Ir2 C35 38.83(17)
C32 Ir2 C35 65.70(17)
O4 Ir2 O5 75.28(11)
C33 Ir2 O5 166.55(13)
C31 Ir2 O5 102.53(15)
C34 Ir2 O5 129.70(15)
C32 Ir2 O5 135.18(15)
C35 Ir2 O5 100.46(14)
O4 Ir2 Cl2 85.12(9)
C33 Ir2 Cl2 109.05(12)
C31 Ir2 Cl2 117.02(13)
C34 Ir2 Cl2 147.26(13)
C32 Ir2 Cl2 95.73(12)
C35 Ir2 Cl2 156.76(12)
O5 Ir2 Cl2 82.67(8)
C7 O1 Ir1 113.5(2)
C8 O2 Ir1 114.9(2)
C29 O4 Ir2 115.6(2)
C30 O5 Ir2 114.5(2)
C2 C1 C6 119.1(3)
C2 C1 C10 120.1(4)
C6 C1 C10 120.8(3)
C1 C2 C3 120.3(4)
C1 C2 H2 119.8
C3 C2 H2 119.8
C2 C3 C4 120.1(4)
C2 C3 H3 119.9
C4 C3 H3 119.9
C5 C4 C3 119.6(4)
C5 C4 H4 120.2
C3 C4 H4 120.2
C4 C5 C6 120.0(4)
C4 C5 H5 120.0
C6 C5 H5 120.0
C5 C6 C1 120.8(3)
C5 C6 C7 121.7(3)
C1 C6 C7 117.5(3)
O1 C7 C8 117.9(3)
O1 C7 C6 120.4(3)
C8 C7 C6 121.7(3)
O2 C8 C9 125.9(3)
O2 C8 C7 115.2(3)
C9 C8 C7 118.9(3)
C8 C9 C10 122.1(3)
C8 C9 H9 119.0
C10 C9 H9 119.0
O3 C10 C9 122.0(3)
O3 C10 C1 119.0(3)
C9 C10 C1 118.9(3)
C15 C11 C12 107.7(4)
C15 C11 C16 127.5(5)
C12 C11 C16 124.7(5)
C15 C11 Ir1 70.5(2)
C12 C11 Ir1 70.1(2)
C16 C11 Ir1 126.4(4)
C13 C12 C11 109.2(4)
C13 C12 C17 125.3(5)
C11 C12 C17 125.6(5)
C13 C12 Ir1 71.2(2)
C11 C12 Ir1 70.8(2)
C17 C12 Ir1 124.8(3)
C12 C13 C14 107.3(4)
C12 C13 C18 126.2(5)
C14 C13 C18 126.5(5)
C12 C13 Ir1 69.8(2)
C14 C13 Ir1 68.6(2)
C18 C13 Ir1 126.2(3)
C13 C14 C15 107.6(4)
C13 C14 C19 126.4(5)
C15 C14 C19 125.7(5)
C13 C14 Ir1 72.0(2)
C15 C14 Ir1 71.3(2)
C19 C14 Ir1 127.1(3)
C11 C15 C14 108.1(4)
C11 C15 C20 127.3(5)
C14 C15 C20 124.6(5)
C11 C15 Ir1 70.7(2)
C14 C15 Ir1 68.7(2)
C20 C15 Ir1 125.2(3)
C11 C16 H16A 109.5
C11 C16 H16B 109.5
H16A C16 H16B 109.5
C11 C16 H16C 109.5
H16A C16 H16C 109.5
H16B C16 H16C 109.5
C12 C17 H17A 109.5
C12 C17 H17B 109.5
H17A C17 H17B 109.5
C12 C17 H17C 109.5
H17A C17 H17C 109.5
H17B C17 H17C 109.5
C13 C18 H18A 109.5
C13 C18 H18B 109.5
H18A C18 H18B 109.5
C13 C18 H18C 109.5
H18A C18 H18C 109.5
H18B C18 H18C 109.5
C14 C19 H19A 109.5
C14 C19 H19B 109.5
H19A C19 H19B 109.5
C14 C19 H19C 109.5
H19A C19 H19C 109.5
H19B C19 H19C 109.5
C15 C20 H20A 109.5
C15 C20 H20B 109.5
H20A C20 H20B 109.5
C15 C20 H20C 109.5
H20A C20 H20C 109.5
H20B C20 H20C 109.5
C22 C21 C26 121.0(4)
C22 C21 C30 120.7(4)
C26 C21 C30 118.3(3)
C21 C22 C23 119.4(4)
C21 C22 H22 120.3
C23 C22 H22 120.3
C24 C23 C22 119.5(4)
C24 C23 H23 120.3
C22 C23 H23 120.3
C25 C24 C23 120.7(4)
C25 C24 H24 119.6
C23 C24 H24 119.6
C24 C25 C26 120.7(4)
C24 C25 H25 119.7
C26 C25 H25 119.7
C25 C26 C21 118.6(4)
C25 C26 C27 120.3(3)
C21 C26 C27 121.1(3)
O6 C27 C28 121.9(4)
O6 C27 C26 119.5(4)
C28 C27 C26 118.6(3)
C29 C28 C27 122.2(4)
C29 C28 H28 118.9
C27 C28 H28 118.9
O4 C29 C28 126.0(4)
O4 C29 C30 114.5(3)
C28 C29 C30 119.3(4)
O5 C30 C21 122.3(3)
O5 C30 C29 117.1(3)
C21 C30 C29 120.5(3)
C32 C31 C35 107.4(4)
C32 C31 C38 126.7(5)
C35 C31 C38 125.7(5)
C32 C31 Ir2 70.5(2)
C35 C31 Ir2 70.9(2)
C38 C31 Ir2 127.8(3)
C31 C32 C33 108.9(4)
C31 C32 C39 126.5(5)
C33 C32 C39 124.6(5)
C31 C32 Ir2 70.3(2)
C33 C32 Ir2 69.7(2)
C39 C32 Ir2 125.0(3)
C32 C33 C34 107.1(4)
C32 C33 C40 127.1(5)
C34 C33 C40 125.4(5)
C32 C33 Ir2 70.8(2)
C34 C33 Ir2 70.7(2)
C40 C33 Ir2 129.2(3)
C35 C34 C33 108.7(4)
C35 C34 C36 125.2(4)
C33 C34 C36 126.1(4)
C35 C34 Ir2 71.3(2)
C33 C34 Ir2 69.6(2)
C36 C34 Ir2 124.4(3)
C34 C35 C31 107.9(4)
C34 C35 C37 127.0(4)
C31 C35 C37 125.1(4)
C34 C35 Ir2 69.9(2)
C31 C35 Ir2 69.4(2)
C37 C35 Ir2 125.1(3)
C34 C36 H36A 109.5
C34 C36 H36B 109.5
H36A C36 H36B 109.5
C34 C36 H36C 109.5
H36A C36 H36C 109.5
H36B C36 H36C 109.5
C35 C37 H37A 109.5
C35 C37 H37B 109.5
H37A C37 H37B 109.5
C35 C37 H37C 109.5
H37A C37 H37C 109.5
H37B C37 H37C 109.5
C31 C38 H38A 109.5
C31 C38 H38B 109.5
H38A C38 H38B 109.5
C31 C38 H38C 109.5
H38A C38 H38C 109.5
H38B C38 H38C 109.5
C32 C39 H39A 109.5
C32 C39 H39B 109.5
H39A C39 H39B 109.5
C32 C39 H39C 109.5
H39A C39 H39C 109.5
H39B C39 H39C 109.5
C33 C40 H40A 109.5
C33 C40 H40B 109.5
H40A C40 H40B 109.5
C33 C40 H40C 109.5
H40A C40 H40C 109.5
H40B C40 H40C 109.5

loop_
_geom_bond_atom_site_label_1
_geom_bond_atom_site_label_2
_geom_bond_distance
Ir1 O2 2.123(3)
Ir1 C14 2.135(4)
Ir1 C12 2.162(4)
Ir1 C15 2.170(4)
Ir1 C11 2.173(4)
Ir1 C13 2.181(4)
Ir1 O1 2.186(3)
Ir1 Cl1 2.3870(10)
Ir2 O4 2.120(3)
Ir2 C33 2.141(4)
Ir2 C31 2.154(4)
Ir2 C34 2.156(4)
Ir2 C32 2.156(4)
Ir2 C35 2.175(4)
Ir2 O5 2.197(3)
Ir2 Cl2 2.4028(10)
O1 C7 1.259(4)
O2 C8 1.308(5)
O3 C10 1.252(5)
O4 C29 1.315(5)
O5 C30 1.253(5)
O6 C27 1.237(5)
C1 C2 1.402(6)
C1 C6 1.416(5)
C1 C10 1.504(5)
C2 C3 1.407(6)
C2 H2 0.9500
C3 C4 1.421(6)
C3 H3 0.9500
C4 C5 1.395(6)
C4 H4 0.9500
C5 C6 1.405(5)
C5 H5 0.9500
C6 C7 1.488(5)
C7 C8 1.486(5)
C8 C9 1.380(5)
C9 C10 1.459(5)
C9 H9 0.9500
C11 C15 1.442(6)
C11 C12 1.452(6)
C11 C16 1.497(7)
C12 C13 1.449(7)
C12 C17 1.512(7)
C13 C14 1.458(7)
C13 C18 1.501(7)
C14 C15 1.473(7)
C14 C19 1.509(7)
C15 C20 1.485(7)
C16 H16A 0.9800
C16 H16B 0.9800
C16 H16C 0.9800
C17 H17A 0.9800
C17 H17B 0.9800
C17 H17C 0.9800
C18 H18A 0.9800
C18 H18B 0.9800
C18 H18C 0.9800
C19 H19A 0.9800
C19 H19B 0.9800
C19 H19C 0.9800
C20 H20A 0.9800
C20 H20B 0.9800
C20 H20C 0.9800
C21 C22 1.396(5)
C21 C26 1.419(5)
C21 C30 1.478(5)
C22 C23 1.412(6)
C22 H22 0.9500
C23 C24 1.402(6)
C23 H23 0.9500
C24 C25 1.391(6)
C24 H24 0.9500
C25 C26 1.398(5)
C25 H25 0.9500
C26 C27 1.515(5)
C27 C28 1.457(6)
C28 C29 1.381(6)
C28 H28 0.9500
C29 C30 1.518(5)
C31 C32 1.444(7)
C31 C35 1.472(6)
C31 C38 1.489(7)
C32 C33 1.455(7)
C32 C39 1.524(7)
C33 C34 1.460(7)
C33 C40 1.517(6)
C34 C35 1.440(6)
C34 C36 1.507(6)
C35 C37 1.517(6)
C36 H36A 0.9800
C36 H36B 0.9800
C36 H36C 0.9800
C37 H37A 0.9800
C37 H37B 0.9800
C37 H37C 0.9800
C38 H38A 0.9800
C38 H38B 0.9800
C38 H38C 0.9800
C39 H39A 0.9800
C39 H39B 0.9800
C39 H39C 0.9800
C40 H40A 0.9800
C40 H40B 0.9800
C40 H40C 0.9800

loop_
_geom_torsion_atom_site_label_1
_geom_torsion_atom_site_label_2
_geom_torsion_atom_site_label_3
_geom_torsion_atom_site_label_4
_geom_torsion
O2 Ir1 O1 C7 -14.2(2)
C14 Ir1 O1 C7 -146.4(6)
C12 Ir1 O1 C7 -170.5(3)
C15 Ir1 O1 C7 -103.0(3)
C11 Ir1 O1 C7 -130.5(3)
C13 Ir1 O1 C7 162.6(3)
Cl1 Ir1 O1 C7 72.4(2)
C14 Ir1 O2 C8 -174.9(3)
C12 Ir1 O2 C8 101.8(4)
C15 Ir1 O2 C8 146.2(3)
C11 Ir1 O2 C8 110.4(3)
C13 Ir1 O2 C8 -159.4(3)
O1 Ir1 O2 C8 15.8(3)
Cl1 Ir1 O2 C8 -67.9(3)
C33 Ir2 O4 C29 176.6(3)
C31 Ir2 O4 C29 -102.9(4)
C34 Ir2 O4 C29 -144.8(3)
C32 Ir2 O4 C29 161.0(3)
C35 Ir2 O4 C29 -109.9(3)
O5 Ir2 O4 C29 -15.7(3)
Cl2 Ir2 O4 C29 68.0(3)
O4 Ir2 O5 C30 12.3(3)
C33 Ir2 O5 C30 134.2(6)
C31 Ir2 O5 C30 169.3(3)
C34 Ir2 O5 C30 100.0(3)
C32 Ir2 O5 C30 -165.3(3)
C35 Ir2 O5 C30 128.8(3)
Cl2 Ir2 O5 C30 -74.5(3)
C6 C1 C2 C3 -0.7(6)
C10 C1 C2 C3 178.9(4)
C1 C2 C3 C4 0.0(7)
C2 C3 C4 C5 0.8(7)
C3 C4 C5 C6 -0.9(7)
C4 C5 C6 C1 0.2(6)
C4 C5 C6 C7 -179.2(4)
C2 C1 C6 C5 0.6(6)
C10 C1 C6 C5 -179.0(4)
C2 C1 C6 C7 180.0(3)
C10 C1 C6 C7 0.4(5)
Ir1 O1 C7 C8 11.1(4)
Ir1 O1 C7 C6 -171.8(2)
C5 C6 C7 O1 -0.2(6)
C1 C6 C7 O1 -179.7(3)
C5 C6 C7 C8 176.8(4)
C1 C6 C7 C8 -2.6(5)
Ir1 O2 C8 C9 167.7(3)
Ir1 O2 C8 C7 -15.4(4)
O1 C7 C8 O2 2.6(5)
C6 C7 C8 O2 -174.5(3)
O1 C7 C8 C9 179.7(3)
C6 C7 C8 C9 2.6(5)
O2 C8 C9 C10 176.5(4)
C7 C8 C9 C10 -0.3(6)
C8 C9 C10 O3 -180.0(4)
C8 C9 C10 C1 -1.9(6)
C2 C1 C10 O3 0.4(6)
C6 C1 C10 O3 179.9(4)
C2 C1 C10 C9 -177.7(4)
C6 C1 C10 C9 1.8(5)
O2 Ir1 C11 C15 67.2(3)
C14 Ir1 C11 C15 -37.7(3)
C12 Ir1 C11 C15 -118.2(4)
C13 Ir1 C11 C15 -81.1(3)
O1 Ir1 C11 C15 146.2(3)
Cl1 Ir1 C11 C15 -117.2(3)
O2 Ir1 C11 C12 -174.6(2)
C14 Ir1 C11 C12 80.4(3)
C15 Ir1 C11 C12 118.2(4)
C13 Ir1 C11 C12 37.1(3)
O1 Ir1 C11 C12 -95.6(3)
Cl1 Ir1 C11 C12 1.0(5)
O2 Ir1 C11 C16 -55.6(5)
C14 Ir1 C11 C16 -160.5(5)
C12 Ir1 C11 C16 119.0(6)
C15 Ir1 C11 C16 -122.8(6)
C13 Ir1 C11 C16 156.1(5)
O1 Ir1 C11 C16 23.4(5)
Cl1 Ir1 C11 C16 120.0(5)
C15 C11 C12 C13 -0.4(5)
C16 C11 C12 C13 177.8(4)
Ir1 C11 C12 C13 -61.2(3)
C15 C11 C12 C17 -179.6(4)
C16 C11 C12 C17 -1.4(7)
Ir1 C11 C12 C17 119.6(5)
C15 C11 C12 Ir1 60.7(3)
C16 C11 C12 Ir1 -121.0(5)
O2 Ir1 C12 C13 131.1(3)
C14 Ir1 C12 C13 37.5(3)
C15 Ir1 C12 C13 81.6(3)
C11 Ir1 C12 C13 119.0(4)
O1 Ir1 C12 C13 -148.4(3)
Cl1 Ir1 C12 C13 -60.5(3)
O2 Ir1 C12 C11 12.1(5)
C14 Ir1 C12 C11 -81.6(3)
C15 Ir1 C12 C11 -37.4(3)
C13 Ir1 C12 C11 -119.0(4)
O1 Ir1 C12 C11 92.6(3)
Cl1 Ir1 C12 C11 -179.6(2)
O2 Ir1 C12 C17 -108.4(5)
C14 Ir1 C12 C17 157.9(5)
C15 Ir1 C12 C17 -158.0(5)
C11 Ir1 C12 C17 -120.5(6)
C13 Ir1 C12 C17 120.4(6)
O1 Ir1 C12 C17 -28.0(5)
Cl1 Ir1 C12 C17 59.9(5)
C11 C12 C13 C14 2.4(5)
C17 C12 C13 C14 -178.4(4)
Ir1 C12 C13 C14 -58.5(3)
C11 C12 C13 C18 -178.3(4)
C17 C12 C13 C18 0.9(8)
Ir1 C12 C13 C18 120.7(5)
C11 C12 C13 Ir1 60.9(3)
C17 C12 C13 Ir1 -119.9(5)
O2 Ir1 C13 C12 -141.6(3)
C14 Ir1 C13 C12 -119.0(4)
C15 Ir1 C13 C12 -79.9(3)
C11 Ir1 C13 C12 -37.2(3)
O1 Ir1 C13 C12 44.7(3)
Cl1 Ir1 C13 C12 129.4(3)
O2 Ir1 C13 C14 -22.6(5)
C12 Ir1 C13 C14 119.0(4)
C15 Ir1 C13 C14 39.1(3)
C11 Ir1 C13 C14 81.8(3)
O1 Ir1 C13 C14 163.7(2)
Cl1 Ir1 C13 C14 -111.6(2)
O2 Ir1 C13 C18 97.7(5)
C14 Ir1 C13 C18 120.3(6)
C12 Ir1 C13 C18 -120.7(6)
C15 Ir1 C13 C18 159.4(5)
C11 Ir1 C13 C18 -157.9(5)
O1 Ir1 C13 C18 -76.0(5)
Cl1 Ir1 C13 C18 8.8(5)
C12 C13 C14 C15 -3.5(5)
C18 C13 C14 C15 177.3(4)
Ir1 C13 C14 C15 -62.8(3)
C12 C13 C14 C19 -177.4(4)
C18 C13 C14 C19 3.4(7)
Ir1 C13 C14 C19 123.3(5)
C12 C13 C14 Ir1 59.3(3)
C18 C13 C14 Ir1 -119.9(5)
O2 Ir1 C14 C13 168.4(2)
C12 Ir1 C14 C13 -37.0(3)
C15 Ir1 C14 C13 -116.5(3)
C11 Ir1 C14 C13 -79.9(3)
O1 Ir1 C14 C13 -62.9(8)
Cl1 Ir1 C14 C13 76.4(3)
O2 Ir1 C14 C15 -75.1(2)
C12 Ir1 C14 C15 79.5(3)
C11 Ir1 C14 C15 36.6(2)
C13 Ir1 C14 C15 116.5(3)
O1 Ir1 C14 C15 53.6(8)
Cl1 Ir1 C14 C15 -167.1(2)
O2 Ir1 C14 C19 46.0(6)
C12 Ir1 C14 C19 -159.5(6)
C15 Ir1 C14 C19 121.0(6)
C11 Ir1 C14 C19 157.6(6)
C13 Ir1 C14 C19 -122.4(6)
O1 Ir1 C14 C19 174.6(5)
Cl1 Ir1 C14 C19 -46.1(5)
C12 C11 C15 C14 -1.7(5)
C16 C11 C15 C14 -179.9(5)
Ir1 C11 C15 C14 58.7(3)
C12 C11 C15 C20 179.5(4)
C16 C11 C15 C20 1.4(8)
Ir1 C11 C15 C20 -120.0(5)
C12 C11 C15 Ir1 -60.5(3)
C16 C11 C15 Ir1 121.4(5)
C13 C14 C15 C11 3.2(5)
C19 C14 C15 C11 177.2(4)
Ir1 C14 C15 C11 -60.0(3)
C13 C14 C15 C20 -178.0(4)
C19 C14 C15 C20 -3.9(7)
Ir1 C14 C15 C20 118.8(4)
C13 C14 C15 Ir1 63.2(3)
C19 C14 C15 Ir1 -122.8(4)
O2 Ir1 C15 C11 -124.5(3)
C14 Ir1 C15 C11 119.3(4)
C12 Ir1 C15 C11 37.8(3)
C13 Ir1 C15 C11 80.7(3)
O1 Ir1 C15 C11 -46.5(3)
Cl1 Ir1 C15 C11 141.7(2)
O2 Ir1 C15 C14 116.2(2)
C12 Ir1 C15 C14 -81.5(3)
C11 Ir1 C15 C14 -119.3(4)
C13 Ir1 C15 C14 -38.6(2)
O1 Ir1 C15 C14 -165.8(2)
Cl1 Ir1 C15 C14 22.4(4)
O2 Ir1 C15 C20 -1.9(5)
C14 Ir1 C15 C20 -118.0(6)
C12 Ir1 C15 C20 160.4(5)
C11 Ir1 C15 C20 122.7(6)
C13 Ir1 C15 C20 -156.6(5)
O1 Ir1 C15 C20 76.1(5)
Cl1 Ir1 C15 C20 -95.7(5)
C26 C21 C22 C23 -2.0(6)
C30 C21 C22 C23 179.0(4)
C21 C22 C23 C24 2.9(7)
C22 C23 C24 C25 -2.0(7)
C23 C24 C25 C26 0.1(7)
C24 C25 C26 C21 0.8(6)
C24 C25 C26 C27 -179.2(4)
C22 C21 C26 C25 0.2(6)
C30 C21 C26 C25 179.2(4)
C22 C21 C26 C27 -179.8(4)
C30 C21 C26 C27 -0.8(5)
C25 C26 C27 O6 1.3(6)
C21 C26 C27 O6 -178.8(4)
C25 C26 C27 C28 -179.8(4)
C21 C26 C27 C28 0.1(5)
O6 C27 C28 C29 179.7(4)
C26 C27 C28 C29 0.8(6)
Ir2 O4 C29 C28 -168.3(3)
Ir2 O4 C29 C30 16.9(4)
C27 C28 C29 O4 -175.6(4)
C27 C28 C29 C30 -1.0(6)
Ir2 O5 C30 C21 170.9(3)
Ir2 O5 C30 C29 -7.6(4)
C22 C21 C30 O5 1.1(6)
C26 C21 C30 O5 -177.9(4)
C22 C21 C30 C29 179.6(4)
C26 C21 C30 C29 0.6(5)
O4 C29 C30 O5 -5.9(5)
C28 C29 C30 O5 178.9(4)
O4 C29 C30 C21 175.5(3)
C28 C29 C30 C21 0.3(5)
O4 Ir2 C31 C32 -126.9(4)
C33 Ir2 C31 C32 -37.0(3)
C34 Ir2 C31 C32 -80.5(3)
C35 Ir2 C31 C32 -117.2(4)
O5 Ir2 C31 C32 151.4(2)
Cl2 Ir2 C31 C32 63.3(3)
O4 Ir2 C31 C35 -9.6(5)
C33 Ir2 C31 C35 80.3(3)
C34 Ir2 C31 C35 36.8(3)
C32 Ir2 C31 C35 117.2(4)
O5 Ir2 C31 C35 -91.4(3)
Cl2 Ir2 C31 C35 -179.4(2)
O4 Ir2 C31 C38 111.2(5)
C33 Ir2 C31 C38 -158.9(5)
C34 Ir2 C31 C38 157.6(5)
C32 Ir2 C31 C38 -121.9(6)
C35 Ir2 C31 C38 120.9(6)
O5 Ir2 C31 C38 29.5(5)
Cl2 Ir2 C31 C38 -58.6(5)
C35 C31 C32 C33 -2.5(5)
C38 C31 C32 C33 -177.7(4)
Ir2 C31 C32 C33 59.2(3)
C35 C31 C32 C39 178.8(4)
C38 C31 C32 C39 3.7(8)
Ir2 C31 C32 C39 -119.5(5)
C35 C31 C32 Ir2 -61.7(3)
C38 C31 C32 Ir2 123.2(5)
O4 Ir2 C32 C31 143.0(3)
C33 Ir2 C32 C31 120.0(4)
C34 Ir2 C32 C31 81.3(3)
C35 Ir2 C32 C31 38.6(3)
O5 Ir2 C32 C31 -41.5(3)
Cl2 Ir2 C32 C31 -126.9(2)
O4 Ir2 C32 C33 23.1(4)
C31 Ir2 C32 C33 -120.0(4)
C34 Ir2 C32 C33 -38.6(2)
C35 Ir2 C32 C33 -81.4(3)
O5 Ir2 C32 C33 -161.5(2)
Cl2 Ir2 C32 C33 113.2(2)
O4 Ir2 C32 C39 -95.6(5)
C33 Ir2 C32 C39 -118.7(6)
C31 Ir2 C32 C39 121.3(6)
C34 Ir2 C32 C39 -157.3(5)
C35 Ir2 C32 C39 159.9(5)
O5 Ir2 C32 C39 79.8(5)
Cl2 Ir2 C32 C39 -5.5(5)
C31 C32 C33 C34 2.1(5)
C39 C32 C33 C34 -179.2(4)
Ir2 C32 C33 C34 61.7(3)
C31 C32 C33 C40 175.3(4)
C39 C32 C33 C40 -6.0(7)
Ir2 C32 C33 C40 -125.1(4)
C31 C32 C33 Ir2 -59.6(3)
C39 C32 C33 Ir2 119.1(4)
O4 Ir2 C33 C32 -167.6(2)
C31 Ir2 C33 C32 36.6(3)
C34 Ir2 C33 C32 116.9(3)
C35 Ir2 C33 C32 80.1(3)
O5 Ir2 C33 C32 74.3(7)
Cl2 Ir2 C33 C32 -75.4(2)
O4 Ir2 C33 C34 75.4(3)
C31 Ir2 C33 C34 -80.3(3)
C32 Ir2 C33 C34 -116.9(3)
C35 Ir2 C33 C34 -36.8(2)
O5 Ir2 C33 C34 -42.6(8)
Cl2 Ir2 C33 C34 167.7(2)
O4 Ir2 C33 C40 -44.9(5)
C31 Ir2 C33 C40 159.3(6)
C34 Ir2 C33 C40 -120.4(6)
C32 Ir2 C33 C40 122.7(6)
C35 Ir2 C33 C40 -157.2(6)
O5 Ir2 C33 C40 -163.0(5)
Cl2 Ir2 C33 C40 47.3(5)
C32 C33 C34 C35 -0.9(5)
C40 C33 C34 C35 -174.2(4)
Ir2 C33 C34 C35 60.9(3)
C32 C33 C34 C36 179.9(4)
C40 C33 C34 C36 6.5(7)
Ir2 C33 C34 C36 -118.4(4)
C32 C33 C34 Ir2 -61.8(3)
C40 C33 C34 Ir2 124.9(4)
O4 Ir2 C34 C35 126.2(3)
C33 Ir2 C34 C35 -119.1(4)
C31 Ir2 C34 C35 -37.6(3)
C32 Ir2 C34 C35 -80.6(3)
O5 Ir2 C34 C35 49.1(3)
Cl2 Ir2 C34 C35 -141.0(2)
O4 Ir2 C34 C33 -114.7(2)
C31 Ir2 C34 C33 81.5(3)
C32 Ir2 C34 C33 38.5(3)
C35 Ir2 C34 C33 119.1(4)
O5 Ir2 C34 C33 168.2(2)
Cl2 Ir2 C34 C33 -21.9(4)
O4 Ir2 C34 C36 5.8(4)
C33 Ir2 C34 C36 120.5(5)
C31 Ir2 C34 C36 -158.0(5)
C32 Ir2 C34 C36 159.0(5)
C35 Ir2 C34 C36 -120.4(5)
O5 Ir2 C34 C36 -71.3(4)
Cl2 Ir2 C34 C36 98.6(4)
C33 C34 C35 C31 -0.6(5)
C36 C34 C35 C31 178.6(4)
Ir2 C34 C35 C31 59.2(3)
C33 C34 C35 C37 -179.3(4)
C36 C34 C35 C37 0.0(7)
Ir2 C34 C35 C37 -119.4(5)
C33 C34 C35 Ir2 -59.8(3)
C36 C34 C35 Ir2 119.4(4)
C32 C31 C35 C34 1.9(5)
C38 C31 C35 C34 177.2(4)
Ir2 C31 C35 C34 -59.5(3)
C32 C31 C35 C37 -179.4(4)
C38 C31 C35 C37 -4.2(7)
Ir2 C31 C35 C37 119.2(5)
C32 C31 C35 Ir2 61.4(3)
C38 C31 C35 Ir2 -123.3(5)
O4 Ir2 C35 C34 -65.0(3)
C33 Ir2 C35 C34 37.6(3)
C31 Ir2 C35 C34 119.2(4)
C32 Ir2 C35 C34 81.1(3)
O5 Ir2 C35 C34 -143.8(3)
Cl2 Ir2 C35 C34 120.4(3)
O4 Ir2 C35 C31 175.9(2)
C33 Ir2 C35 C31 -81.6(3)
C34 Ir2 C35 C31 -119.2(4)
C32 Ir2 C35 C31 -38.0(3)
O5 Ir2 C35 C31 97.1(3)
Cl2 Ir2 C35 C31 1.3(5)
O4 Ir2 C35 C37 56.8(4)
C33 Ir2 C35 C37 159.4(4)
C31 Ir2 C35 C37 -119.1(5)
C34 Ir2 C35 C37 121.8(5)
C32 Ir2 C35 C37 -157.1(4)
O5 Ir2 C35 C37 -22.0(4)
Cl2 Ir2 C35 C37 -117.8(4)
